data_2016787
loop_
_publ_author_name
'Rub\<ci\'c, Mirta'
'Dilovi\'c, Ivica'
'Cindri\'c, Marina'
'Matkovi\'c-\<Calogovi\'c, Dubravka'

_publ_section_title
;
 Two thiosemicarbazones derived from salicylaldehyde: very specific
 hydrogen-bonding interactions of the N---H&#x00B7;&#x00B7;&#x00B7;S=C
 type
;
_journal_coeditor_code AV3157
_journal_issue 10
_journal_name_full 'Acta Crystallographica Section C'
_journal_page_first o570
_journal_page_last o573
_journal_paper_doi 10.1107/S0108270108029016
_journal_volume 64
_journal_year 2008
_chemical_formula_iupac 'C15 H15 N3 O2 S1'
_chemical_formula_moiety 'C15 H15 N3 O2 S1'
_chemical_formula_sum 'C15 H15 N3 O2 S'
_chemical_formula_weight 301.37
_chemical_name_common '4-methoxysalicylaldehyde 4-phenylthiosemicarbazone'
_chemical_name_systematic
;
4-methoxysalicylaldehyde 4-phenylthiosemicarbazone
;
_space_group_IT_number 2
_symmetry_cell_setting triclinic
_symmetry_space_group_name_Hall '-P 1'
_symmetry_space_group_name_H-M 'P -1'
_atom_sites_solution_hydrogens geom
_atom_sites_solution_primary direct
_atom_sites_solution_secondary difmap
_audit_creation_method SHELXL97
_cell_angle_alpha 78.390(3)
_cell_angle_beta 89.547(3)
_cell_angle_gamma 89.364(3)
_cell_formula_units_Z 2
_cell_length_a 4.73851(17)
_cell_length_b 11.3244(4)
_cell_length_c 14.0775(5)
_cell_measurement_reflns_used 6731
_cell_measurement_temperature 293(2)
_cell_measurement_theta_max 33.7828
_cell_measurement_theta_min 3.6669
_cell_volume 739.90(5)
_computing_cell_refinement 'CrysAlis RED (Oxford Diffraction, 2003)'
_computing_data_collection 'CrysAlis CCD (Oxford Diffraction, 2003)'
_computing_data_reduction 'CrysAlis RED (Oxford Diffraction, 2003)'
_computing_molecular_graphics 'ORTEP-3 (Farrugia, 1997) and Mercury (Macrae <i>et al.</i>,  2006)'
_computing_publication_material 'PLATON (Spek, 2003)'
_computing_structure_refinement 'SHELXL97 (Sheldrick, 2008)'
_computing_structure_solution 'SHELXS97 (Sheldrick, 2008)'
_diffrn_ambient_temperature 293(2)
_diffrn_detector_area_resol_mean 16.3426
_diffrn_measured_fraction_theta_full 0.990
_diffrn_measured_fraction_theta_max 0.990
_diffrn_measurement_device_type 'Oxford Diffraction Xcalibur CCD'
_diffrn_measurement_method \w
_diffrn_radiation_monochromator graphite
_diffrn_radiation_source 'fine-focus sealed tube'
_diffrn_radiation_type MoK\a
_diffrn_radiation_wavelength 0.71073
_diffrn_reflns_av_R_equivalents 0.0154
_diffrn_reflns_av_sigmaI/netI 0.0160
_diffrn_reflns_limit_h_max 5
_diffrn_reflns_limit_h_min -5
_diffrn_reflns_limit_k_max 13
_diffrn_reflns_limit_k_min -13
_diffrn_reflns_limit_l_max 16
_diffrn_reflns_limit_l_min -16
_diffrn_reflns_number 8408
_diffrn_reflns_theta_full 25.00
_diffrn_reflns_theta_max 25.00
_diffrn_reflns_theta_min 3.78
_exptl_absorpt_coefficient_mu 0.226
_exptl_absorpt_correction_type none
_exptl_crystal_colour colourless
_exptl_crystal_density_diffrn 1.353
_exptl_crystal_density_method 'not measured'
_exptl_crystal_description prismatic
_exptl_crystal_F_000 316
_exptl_crystal_size_max 0.40
_exptl_crystal_size_mid 0.35
_exptl_crystal_size_min 0.30
_refine_diff_density_max 0.164
_refine_diff_density_min -0.167
_refine_ls_extinction_method none
_refine_ls_goodness_of_fit_ref 1.082
_refine_ls_hydrogen_treatment constr
_refine_ls_matrix_type full
_refine_ls_number_parameters 192
_refine_ls_number_reflns 2591
_refine_ls_number_restraints 0
_refine_ls_restrained_S_all 1.082
_refine_ls_R_factor_all 0.0368
_refine_ls_R_factor_gt 0.0301
_refine_ls_shift/su_max 0.000
_refine_ls_shift/su_mean 0.000
_refine_ls_structure_factor_coef Fsqd
_refine_ls_weighting_details 'calc w = 1/[\s^2^(Fo^2^)+(0.0475P)^2^+0.1004P] where P=(Fo^2^+2Fc^2^)/3'
_refine_ls_weighting_scheme calc
_refine_ls_wR_factor_gt 0.0839
_refine_ls_wR_factor_ref 0.0868
_reflns_number_gt 2230
_reflns_number_total 2591
_reflns_threshold_expression I>2\s(I)
_cod_data_source_file av3157.cif
_cod_data_source_block II
_cod_original_formula_sum 'C15 H15 N3 O2 S1'
_cod_database_code 2016787

loop_
_symmetry_equiv_pos_as_xyz
'x, y, z'
'-x, -y, -z'

loop_
_atom_site_type_symbol
_atom_site_label
_atom_site_fract_x
_atom_site_fract_y
_atom_site_fract_z
_atom_site_U_iso_or_equiv
_atom_site_adp_type
_atom_site_calc_flag
_atom_site_refinement_flags
_atom_site_occupancy
C C1 0.5985(3) 0.07055(12) 0.32843(9) 0.0415(3) Uani d . 1
C C2 1.0970(3) -0.16180(12) 0.39226(10) 0.0426(3) Uani d . 1
H H2 1.0946 -0.1625 0.4584 0.051 Uiso calc R 1
C C3 1.2862(3) -0.24382(11) 0.35530(10) 0.0391(3) Uani d . 1
C C4 1.3019(3) -0.25023(12) 0.25711(10) 0.0437(3) Uani d . 1
C C5 1.4833(3) -0.33096(13) 0.22599(10) 0.0504(4) Uani d . 1
H H5 1.4925 -0.3340 0.1605 0.060 Uiso calc R 1
C C6 1.6512(3) -0.40717(12) 0.29157(11) 0.0454(3) Uani d . 1
C C7 1.6416(3) -0.40270(12) 0.38908(11) 0.0463(3) Uani d . 1
H H7 1.7551 -0.4537 0.4334 0.056 Uiso calc R 1
C C8 1.4602(3) -0.32108(12) 0.41937(10) 0.0445(3) Uani d . 1
H H8 1.4541 -0.3177 0.4848 0.053 Uiso calc R 1
C C9 0.4741(3) 0.16797(14) 0.16067(10) 0.0533(4) Uani d . 1
C C10 0.4706(4) 0.28905(17) 0.15462(13) 0.0741(5) Uani d . 1
H H10 0.5715 0.3230 0.1986 0.089 Uiso calc R 1
C C11 0.3151(6) 0.3616(2) 0.08225(17) 0.1031(8) Uani d . 1
H H11 0.3100 0.4445 0.0786 0.124 Uiso calc R 1
C C12 0.1710(6) 0.3140(3) 0.01704(17) 0.1147(11) Uani d . 1
H H12 0.0684 0.3637 -0.0315 0.138 Uiso calc R 1
C C13 0.1767(5) 0.1937(3) 0.02275(16) 0.1095(9) Uani d . 1
H H13 0.0779 0.1608 -0.0224 0.131 Uiso calc R 1
C C14 0.3273(5) 0.1185(2) 0.09482(13) 0.0801(5) Uani d . 1
H H14 0.3291 0.0355 0.0986 0.096 Uiso calc R 1
C C15 1.9818(4) -0.57121(15) 0.31744(14) 0.0673(5) Uani d . 1
H H15A 2.1107 -0.5307 0.3520 0.101 Uiso calc R 1
H H15B 2.0859 -0.6204 0.2810 0.101 Uiso calc R 1
H H15C 1.8588 -0.6211 0.3627 0.101 Uiso calc R 1
N N1 0.6337(3) 0.08887(13) 0.23256(9) 0.0638(4) Uani d . 1
H H1N 0.7673 0.0485 0.2118 0.077 Uiso calc R 1
N N2 0.7574(2) -0.01767(10) 0.38096(8) 0.0444(3) Uani d . 1
H H2N 0.7494 -0.0302 0.4432 0.053 Uiso calc R 1
N N3 0.9333(2) -0.08853(10) 0.33659(8) 0.0436(3) Uani d . 1
O O1 1.1397(3) -0.17907(11) 0.18946(7) 0.0654(3) Uani d . 1
H H1O 1.0391 -0.1355 0.2157 0.098 Uiso calc R 1
O O2 1.8185(2) -0.48431(10) 0.25302(8) 0.0623(3) Uani d . 1
S S1 0.37321(8) 0.14895(3) 0.38499(3) 0.05153(15) Uani d . 1

loop_
_atom_site_aniso_label
_atom_site_aniso_U_11
_atom_site_aniso_U_22
_atom_site_aniso_U_33
_atom_site_aniso_U_12
_atom_site_aniso_U_13
_atom_site_aniso_U_23
C1 0.0420(7) 0.0420(7) 0.0416(7) 0.0050(6) 0.0008(5) -0.0114(6)
C2 0.0418(7) 0.0435(7) 0.0431(7) 0.0055(6) 0.0023(6) -0.0103(6)
C3 0.0365(7) 0.0367(7) 0.0447(7) 0.0003(5) 0.0032(5) -0.0098(5)
C4 0.0455(7) 0.0412(7) 0.0429(7) 0.0056(6) 0.0012(6) -0.0054(6)
C5 0.0577(9) 0.0515(8) 0.0429(8) 0.0089(7) 0.0071(6) -0.0124(6)
C6 0.0415(7) 0.0391(7) 0.0570(8) 0.0027(6) 0.0083(6) -0.0136(6)
C7 0.0425(7) 0.0418(7) 0.0542(8) 0.0076(6) -0.0038(6) -0.0089(6)
C8 0.0460(7) 0.0455(8) 0.0430(7) 0.0051(6) -0.0014(6) -0.0118(6)
C9 0.0574(9) 0.0637(10) 0.0365(7) 0.0174(7) 0.0066(6) -0.0062(6)
C10 0.0951(13) 0.0663(11) 0.0599(10) 0.0216(10) 0.0044(9) -0.0119(8)
C11 0.145(2) 0.0838(15) 0.0679(14) 0.0565(15) 0.0207(14) 0.0094(11)
C12 0.1098(19) 0.161(3) 0.0539(13) 0.0687(19) 0.0109(12) 0.0215(15)
C13 0.0959(17) 0.176(3) 0.0514(12) 0.0026(18) -0.0183(11) -0.0108(15)
C14 0.0984(14) 0.0874(14) 0.0524(10) -0.0047(11) -0.0009(10) -0.0086(9)
C15 0.0602(10) 0.0570(10) 0.0842(12) 0.0223(8) 0.0091(9) -0.0144(9)
N1 0.0761(9) 0.0729(9) 0.0407(7) 0.0394(7) 0.0047(6) -0.0097(6)
N2 0.0461(6) 0.0470(7) 0.0403(6) 0.0141(5) 0.0034(5) -0.0100(5)
N3 0.0427(6) 0.0422(6) 0.0467(6) 0.0085(5) 0.0049(5) -0.0117(5)
O1 0.0807(8) 0.0710(7) 0.0427(6) 0.0338(6) -0.0051(5) -0.0086(5)
O2 0.0645(7) 0.0565(6) 0.0679(7) 0.0223(5) 0.0098(5) -0.0188(5)
S1 0.0608(2) 0.0498(2) 0.0441(2) 0.02026(17) 0.00687(16) -0.01125(16)

loop_
_atom_type_symbol
_atom_type_description
_atom_type_scat_dispersion_real
_atom_type_scat_dispersion_imag
_atom_type_scat_source
C C 0.0033 0.0016 'International Tables Vol C Tables 4.2.6.8 and 6.1.1.4'
H H 0.0000 0.0000 'International Tables Vol C Tables 4.2.6.8 and 6.1.1.4'
N N 0.0061 0.0033 'International Tables Vol C Tables 4.2.6.8 and 6.1.1.4'
O O 0.0106 0.0060 'International Tables Vol C Tables 4.2.6.8 and 6.1.1.4'
S S 0.1246 0.1234 'International Tables Vol C Tables 4.2.6.8 and 6.1.1.4'

loop_
_geom_angle_atom_site_label_1
_geom_angle_atom_site_label_2
_geom_angle_atom_site_label_3
_geom_angle
N1 C1 N2 115.97(12)
N1 C1 S1 124.46(10)
N2 C1 S1 119.57(10)
N3 C2 C3 122.02(12)
N3 C2 H2 119.0
C3 C2 H2 119.0
C8 C3 C4 117.58(12)
C8 C3 C2 119.39(12)
C4 C3 C2 123.03(12)
O1 C4 C5 117.53(12)
O1 C4 C3 121.81(12)
C5 C4 C3 120.66(13)
C4 C5 C6 120.32(13)
C4 C5 H5 119.8
C6 C5 H5 119.8
O2 C6 C5 115.28(13)
O2 C6 C7 124.30(13)
C5 C6 C7 120.42(12)
C8 C7 C6 118.76(13)
C8 C7 H7 120.6
C6 C7 H7 120.6
C7 C8 C3 122.26(13)
C7 C8 H8 118.9
C3 C8 H8 118.9
C10 C9 C14 120.08(16)
C10 C9 N1 121.90(15)
C14 C9 N1 118.00(16)
C9 C10 C11 119.3(2)
C9 C10 H10 120.3
C11 C10 H10 120.3
C12 C11 C10 121.0(2)
C12 C11 H11 119.5
C10 C11 H11 119.5
C11 C12 C13 119.5(2)
C11 C12 H12 120.2
C13 C12 H12 120.2
C12 C13 C14 120.9(2)
C12 C13 H13 119.5
C14 C13 H13 119.5
C9 C14 C13 119.1(2)
C9 C14 H14 120.4
C13 C14 H14 120.4
O2 C15 H15A 109.5
O2 C15 H15B 109.5
H15A C15 H15B 109.5
O2 C15 H15C 109.5
H15A C15 H15C 109.5
H15B C15 H15C 109.5
C1 N1 C9 127.14(12)
C1 N1 H1N 116.4
C9 N1 H1N 116.4
C1 N2 N3 121.11(11)
C1 N2 H2N 119.4
N3 N2 H2N 119.4
C2 N3 N2 116.46(11)
C4 O1 H1O 109.5
C6 O2 C15 118.18(13)

loop_
_geom_bond_atom_site_label_1
_geom_bond_atom_site_label_2
_geom_bond_distance
_geom_bond_publ_flag
C1 N1 1.3331(18) y
C1 N2 1.3441(17) y
C1 S1 1.6768(13) y
C2 N3 1.2797(17) y
C2 C3 1.4514(17) y
C2 H2 0.9300 ?
C3 C8 1.3916(18) ?
C3 C4 1.4000(19) y
C4 O1 1.3551(17) y
C4 C5 1.3802(19) ?
C5 C6 1.381(2) ?
C5 H5 0.9300 ?
C6 O2 1.3618(16) ?
C6 C7 1.384(2) ?
C7 C8 1.3823(19) ?
C7 H7 0.9300 ?
C8 H8 0.9300 ?
C9 C10 1.356(2) ?
C9 C14 1.373(2) ?
C9 N1 1.4249(19) y
C10 C11 1.385(3) ?
C10 H10 0.9300 ?
C11 C12 1.348(4) ?
C11 H11 0.9300 ?
C12 C13 1.348(4) ?
C12 H12 0.9300 ?
C13 C14 1.383(3) ?
C13 H13 0.9300 ?
C14 H14 0.9300 ?
C15 O2 1.423(2) ?
C15 H15A 0.9600 ?
C15 H15B 0.9600 ?
C15 H15C 0.9600 ?
N1 H1N 0.8600 ?
N2 N3 1.3812(15) y
N2 H2N 0.8600 ?
O1 H1O 0.8200 ?

loop_
_geom_hbond_atom_site_label_D
_geom_hbond_atom_site_label_H
_geom_hbond_atom_site_label_A
_geom_hbond_site_symmetry_A
_geom_hbond_distance_DH
_geom_hbond_distance_HA
_geom_hbond_distance_DA
_geom_hbond_angle_DHA
O1 H1O N3 . 0.82 1.94 2.6642(15) 146
C13 H13 O1 2_655 0.93 2.54 3.387(2) 151
C14 H14 O1 1_455 0.93 2.67 3.487(3) 147
N2 H2N S1 2_656 0.86 2.58 3.3862(12) 156

loop_
_cod_related_entry_id
_cod_related_entry_database
_cod_related_entry_code
1 ChemSpider 30654129
